data_7014225
loop_
_publ_author_name
'Tunik, Sergey P.'
'Khripun, Vassily D.'
'Haukka, Matti'
'Pakkanen, Tapani A.'

_publ_section_title
;
 Reactions of 2,4-hexadiyne-1,6-diol with [H2Os3(CO)9(PR3)] clusters.
 Cyclization of the diyne and reversible exchange of the phosphine
 ligands between different positions of the "Os3C3" framework.
;
_journal_issue 11
_journal_name_full 'Dalton transactions (Cambridge, England : 2003)'
_journal_page_first 1775
_journal_page_last 1782
_journal_paper_doi 10.1039/b403861b
_journal_year 2004
_chemical_formula_sum 'C20 H21 O9 Os3 P'
_chemical_formula_weight 1006.94
_chemical_name_common Os3(CO)8(C6H5O)(PEt3)
_chemical_name_systematic
;
?
;
_space_group_IT_number 2
_symmetry_cell_setting triclinic
_symmetry_space_group_name_Hall '-P 1'
_symmetry_space_group_name_H-M 'P -1'
_atom_sites_solution_hydrogens geom
_atom_sites_solution_primary direct
_atom_sites_solution_secondary difmap
_audit_creation_method SHELXL-97
_cell_angle_alpha 85.1412(6)
_cell_angle_beta 79.5292(6)
_cell_angle_gamma 88.8925(7)
_cell_formula_units_Z 2
_cell_length_a 9.66840(10)
_cell_length_b 10.68670(10)
_cell_length_c 12.1747(2)
_cell_measurement_temperature 150(2)
_cell_volume 1232.53(3)
_computing_cell_refinement 'Denzo/Scalepack (Otwinowski & Minor, 1997)'
_computing_data_collection 'Collect (Nonius BV, 1997-2000)'
_computing_data_reduction 'Denzo/Scalepack (Otwinowski & Minor, 1997)'
_computing_molecular_graphics 'XP in SHELXTL v.6.12 (Bruker AXS, 2001)'
_computing_publication_material 'SHELXL-97 (Sheldrick, 1997)'
_computing_structure_refinement 'SHELXL-97 (Sheldrick, 1997)'
_computing_structure_solution 'SHELXS-97 (Sheldrick, 1997)'
_diffrn_ambient_temperature 150(2)
_diffrn_detector_area_resol_mean 9
_diffrn_measured_fraction_theta_full 0.995
_diffrn_measured_fraction_theta_max 0.995
_diffrn_measurement_device '95mm CCD camera on \k-goniostat'
_diffrn_measurement_device_type KappaCCD
_diffrn_measurement_method CCD
_diffrn_radiation_monochromator 'horizonally mounted graphite crystal'
_diffrn_radiation_source 'fine-focus sealed tube'
_diffrn_radiation_type MoK\a
_diffrn_radiation_wavelength 0.71073
_diffrn_reflns_av_R_equivalents 0.0442
_diffrn_reflns_av_sigmaI/netI 0.0347
_diffrn_reflns_limit_h_max 11
_diffrn_reflns_limit_h_min -11
_diffrn_reflns_limit_k_max 12
_diffrn_reflns_limit_k_min -12
_diffrn_reflns_limit_l_max 14
_diffrn_reflns_limit_l_min -14
_diffrn_reflns_number 16126
_diffrn_reflns_theta_full 25.49
_diffrn_reflns_theta_max 25.49
_diffrn_reflns_theta_min 3.77
_exptl_absorpt_coefficient_mu 15.536
_exptl_absorpt_correction_T_max 0.17701
_exptl_absorpt_correction_T_min 0.06686
_exptl_absorpt_correction_type multi-scan
_exptl_absorpt_process_details 'Xprep in Shelxtl v.6.12 (Bruker AXS, 2001)'
_exptl_crystal_colour yellow
_exptl_crystal_density_diffrn 2.713
_exptl_crystal_density_method 'not measured'
_exptl_crystal_description block
_exptl_crystal_F_000 912
_exptl_crystal_size_max 0.30
_exptl_crystal_size_mid 0.25
_exptl_crystal_size_min 0.15
_refine_diff_density_max 1.871
_refine_diff_density_min -1.497
_refine_diff_density_rms 0.176
_refine_ls_extinction_method none
_refine_ls_goodness_of_fit_ref 1.114
_refine_ls_hydrogen_treatment mixed
_refine_ls_matrix_type full
_refine_ls_number_parameters 302
_refine_ls_number_reflns 4562
_refine_ls_number_restraints 0
_refine_ls_restrained_S_all 1.114
_refine_ls_R_factor_all 0.0252
_refine_ls_R_factor_gt 0.0237
_refine_ls_shift/su_max 0.001
_refine_ls_shift/su_mean 0.000
_refine_ls_structure_factor_coef Fsqd
_refine_ls_weighting_details 'calc w=1/[\s^2^(Fo^2^)+(0.0165P)^2^+5.4290P] where P=(Fo^2^+2Fc^2^)/3'
_refine_ls_weighting_scheme calc
_refine_ls_wR_factor_gt 0.0579
_refine_ls_wR_factor_ref 0.0587
_reflns_number_gt 4363
_reflns_number_total 4562
_reflns_threshold_expression >2sigma(I)
_cod_data_source_file b403861b.txt
_cod_data_source_block VIIa
_cod_original_sg_symbol_H-M P-1
_cod_database_code 7014225

loop_
_symmetry_equiv_pos_as_xyz
'x, y, z'
'-x, -y, -z'

loop_
_atom_site_label
_atom_site_type_symbol
_atom_site_fract_x
_atom_site_fract_y
_atom_site_fract_z
_atom_site_U_iso_or_equiv
_atom_site_adp_type
_atom_site_occupancy
_atom_site_symmetry_multiplicity
_atom_site_calc_flag
_atom_site_refinement_flags
_atom_site_disorder_assembly
_atom_site_disorder_group
C1 C 0.4807(6) 0.2801(5) 0.4058(5) 0.0250(12) Uani 1 1 d . . .
C3 C 0.3239(6) 0.4867(5) 0.3530(5) 0.0220(12) Uani 1 1 d . . .
C4 C 0.1456(6) 0.3688(6) 0.0025(5) 0.0268(13) Uani 1 1 d . . .
C5 C -0.0490(7) 0.3424(6) 0.2005(5) 0.0274(13) Uani 1 1 d . . .
C6 C 0.1753(7) 0.5267(6) 0.1581(6) 0.0336(15) Uani 1 1 d . . .
C9 C 0.5849(7) 0.1381(6) 0.1410(5) 0.0317(14) Uani 1 1 d . . .
C8 C 0.4943(6) 0.3892(6) 0.1253(5) 0.0259(13) Uani 1 1 d . . .
C7 C 0.4332(6) 0.2140(5) -0.0267(5) 0.0263(13) Uani 1 1 d . . .
C14 C 0.1867(6) 0.1531(5) 0.1447(5) 0.0226(12) Uani 1 1 d . . .
C13 C 0.2501(6) 0.0804(5) 0.2233(5) 0.0220(12) Uani 1 1 d . . .
C12 C 0.3220(6) 0.1222(5) 0.3050(5) 0.0231(12) Uani 1 1 d . . .
C11 C 0.3866(8) 0.0110(5) 0.3521(5) 0.0315(14) Uani 1 1 d . . .
H11 H 0.4476 0.0070 0.4052 0.038 Uiso 1 1 calc R . .
C10 C 0.3403(9) -0.0861(7) 0.3032(7) 0.055(2) Uani 1 1 d . . .
H10 H 0.3591 -0.1714 0.3244 0.066 Uiso 1 1 calc R . .
C15 C 0.1357(7) 0.0773(6) 0.0626(6) 0.0367(16) Uani 1 1 d . . .
H15A H 0.1758 -0.0075 0.0671 0.055 Uiso 1 1 calc R . .
H15B H 0.1649 0.1174 -0.0133 0.055 Uiso 1 1 calc R . .
H15C H 0.0328 0.0723 0.0802 0.055 Uiso 1 1 calc R . .
C20 C -0.0127(6) 0.2845(6) 0.5233(5) 0.0279(13) Uani 1 1 d . . .
H20A H -0.0635 0.2884 0.6013 0.033 Uiso 1 1 calc R . .
H20B H -0.0356 0.3620 0.4795 0.033 Uiso 1 1 calc R . .
C21 C -0.0658(7) 0.1711(6) 0.4742(6) 0.0361(15) Uani 1 1 d . . .
H21A H -0.0066 0.1588 0.4015 0.054 Uiso 1 1 calc R . .
H21B H -0.1632 0.1860 0.4643 0.054 Uiso 1 1 calc R . .
H21C H -0.0614 0.0959 0.5255 0.054 Uiso 1 1 calc R . .
C22 C 0.2072(6) 0.1331(5) 0.6014(5) 0.0243(12) Uani 1 1 d . . .
H22A H 0.1934 0.0636 0.5556 0.029 Uiso 1 1 calc R . .
H22B H 0.3067 0.1305 0.6111 0.029 Uiso 1 1 calc R . .
C23 C 0.1136(8) 0.1086(7) 0.7176(6) 0.0432(18) Uani 1 1 d . . .
H23A H 0.1396 0.1664 0.7688 0.065 Uiso 1 1 calc R . .
H23B H 0.1268 0.0218 0.7470 0.065 Uiso 1 1 calc R . .
H23C H 0.0148 0.1221 0.7110 0.065 Uiso 1 1 calc R . .
C24 C 0.1929(6) 0.4008(6) 0.6195(5) 0.0263(13) Uani 1 1 d . . .
H24A H 0.1662 0.4833 0.5859 0.032 Uiso 1 1 calc R . .
H24B H 0.1255 0.3815 0.6902 0.032 Uiso 1 1 calc R . .
C25 C 0.3391(7) 0.4108(6) 0.6466(5) 0.0326(14) Uani 1 1 d . . .
H25A H 0.3619 0.3333 0.6888 0.049 Uiso 1 1 calc R . .
H25B H 0.3422 0.4820 0.6918 0.049 Uiso 1 1 calc R . .
H25C H 0.4078 0.4236 0.5768 0.049 Uiso 1 1 calc R . .
O1 O 0.5818(5) 0.2579(5) 0.4402(4) 0.0384(11) Uani 1 1 d . . .
O3 O 0.3279(5) 0.5931(4) 0.3586(4) 0.0341(10) Uani 1 1 d . . .
O4 O 0.1411(5) 0.3827(5) -0.0902(4) 0.0418(12) Uani 1 1 d . . .
O5 O -0.1687(5) 0.3354(5) 0.2229(4) 0.0428(12) Uani 1 1 d . . .
O6 O 0.1874(7) 0.6326(5) 0.1544(5) 0.0571(16) Uani 1 1 d . . .
O9 O 0.6879(6) 0.0869(6) 0.1479(5) 0.0568(15) Uani 1 1 d . . .
O8 O 0.5471(5) 0.4856(4) 0.1130(4) 0.0371(11) Uani 1 1 d . . .
O7 O 0.4418(5) 0.2082(5) -0.1196(4) 0.0429(12) Uani 1 1 d . . .
O10 O 0.2606(5) -0.0490(4) 0.2166(4) 0.0359(11) Uani 1 1 d . . .
P1 P 0.17627(15) 0.28117(13) 0.52355(12) 0.0193(3) Uani 1 1 d . . .
Os1 Os 0.31485(2) 0.308220(18) 0.347036(17) 0.01604(7) Uani 1 1 d . . .
Os2 Os 0.15027(2) 0.346383(19) 0.158616(18) 0.01867(7) Uani 1 1 d . . .
Os3 Os 0.41362(2) 0.227226(19) 0.131606(17) 0.01850(7) Uani 1 1 d . . .
H1 H 0.1380 0.3135 0.3141 0.050 Uiso 1 1 d . . .

loop_
_atom_site_aniso_label
_atom_site_aniso_U_11
_atom_site_aniso_U_22
_atom_site_aniso_U_33
_atom_site_aniso_U_23
_atom_site_aniso_U_13
_atom_site_aniso_U_12
C1 0.025(3) 0.026(3) 0.023(3) -0.004(2) -0.002(3) 0.001(2)
C3 0.021(3) 0.026(3) 0.019(3) -0.001(2) -0.004(2) 0.000(2)
C4 0.024(3) 0.031(3) 0.026(3) 0.000(2) -0.007(3) -0.002(2)
C5 0.029(3) 0.029(3) 0.026(3) 0.000(2) -0.010(3) 0.001(2)
C6 0.037(4) 0.033(4) 0.034(4) 0.003(3) -0.018(3) 0.002(3)
C9 0.029(3) 0.034(3) 0.031(3) -0.005(3) -0.002(3) 0.007(3)
C8 0.027(3) 0.032(3) 0.018(3) 0.001(2) -0.004(2) -0.002(3)
C7 0.026(3) 0.027(3) 0.026(3) -0.007(2) -0.003(3) -0.001(2)
C14 0.021(3) 0.027(3) 0.018(3) -0.004(2) 0.001(2) 0.000(2)
C13 0.026(3) 0.018(3) 0.019(3) -0.002(2) 0.004(2) -0.005(2)
C12 0.025(3) 0.024(3) 0.020(3) -0.002(2) -0.001(2) 0.000(2)
C11 0.054(4) 0.017(3) 0.021(3) 0.000(2) -0.002(3) 0.004(3)
C10 0.066(5) 0.037(4) 0.055(5) 0.000(4) 0.005(4) 0.010(4)
C15 0.042(4) 0.036(4) 0.031(4) -0.014(3) 0.002(3) -0.017(3)
C20 0.016(3) 0.043(3) 0.022(3) 0.002(3) 0.001(2) 0.005(2)
C21 0.028(3) 0.042(4) 0.039(4) 0.009(3) -0.012(3) -0.010(3)
C22 0.022(3) 0.028(3) 0.020(3) 0.007(2) -0.003(2) 0.000(2)
C23 0.038(4) 0.058(4) 0.026(3) 0.020(3) 0.005(3) 0.004(3)
C24 0.028(3) 0.033(3) 0.017(3) -0.007(2) -0.001(2) 0.005(3)
C25 0.035(4) 0.039(4) 0.026(3) -0.012(3) -0.008(3) -0.002(3)
O1 0.027(2) 0.050(3) 0.042(3) -0.006(2) -0.016(2) 0.008(2)
O3 0.037(3) 0.021(2) 0.046(3) -0.0065(19) -0.010(2) -0.0012(18)
O4 0.053(3) 0.057(3) 0.017(2) 0.001(2) -0.012(2) 0.003(2)
O5 0.023(3) 0.052(3) 0.051(3) -0.004(2) -0.002(2) 0.002(2)
O6 0.081(4) 0.024(3) 0.074(4) 0.005(2) -0.041(3) -0.001(3)
O9 0.040(3) 0.065(4) 0.067(4) -0.008(3) -0.015(3) 0.024(3)
O8 0.049(3) 0.037(3) 0.026(2) 0.0012(19) -0.007(2) -0.020(2)
O7 0.051(3) 0.057(3) 0.020(3) -0.009(2) -0.003(2) 0.006(2)
O10 0.035(2) 0.0154(19) 0.055(3) -0.0053(19) -0.001(2) -0.0006(17)
P1 0.0180(7) 0.0239(7) 0.0159(7) -0.0003(5) -0.0036(6) 0.0025(5)
Os1 0.01706(12) 0.01701(11) 0.01425(11) -0.00124(8) -0.00345(8) 0.00035(8)
Os2 0.02003(12) 0.02029(12) 0.01646(12) -0.00036(8) -0.00593(9) 0.00048(8)
Os3 0.02061(12) 0.01896(11) 0.01521(12) -0.00178(8) -0.00116(9) 0.00026(8)

loop_
_atom_type_symbol
_atom_type_description
_atom_type_scat_dispersion_real
_atom_type_scat_dispersion_imag
_atom_type_scat_source
C C 0.0033 0.0016 'International Tables Vol C Tables 4.2.6.8 and 6.1.1.4'
H H 0.0000 0.0000 'International Tables Vol C Tables 4.2.6.8 and 6.1.1.4'
O O 0.0106 0.0060 'International Tables Vol C Tables 4.2.6.8 and 6.1.1.4'
P P 0.1023 0.0942 'International Tables Vol C Tables 4.2.6.8 and 6.1.1.4'
Os Os -1.2165 7.6030 'International Tables Vol C Tables 4.2.6.8 and 6.1.1.4'

loop_
_geom_angle_atom_site_label_1
_geom_angle_atom_site_label_2
_geom_angle_atom_site_label_3
_geom_angle
_geom_angle_site_symmetry_1
_geom_angle_site_symmetry_3
_geom_angle_publ_flag
O1 C1 Os1 177.1(5) . . ?
O3 C3 Os1 178.7(5) . . ?
O4 C4 Os2 179.1(6) . . ?
O5 C5 Os2 176.9(6) . . ?
O6 C6 Os2 177.4(6) . . ?
O9 C9 Os3 178.5(6) . . ?
O8 C8 Os3 174.7(5) . . ?
O7 C7 Os3 178.3(6) . . ?
C13 C14 C15 113.3(5) . . ?
C13 C14 Os2 120.9(4) . . ?
C15 C14 Os2 125.4(4) . . ?
C13 C14 Os3 72.2(3) . . ?
C15 C14 Os3 126.2(4) . . ?
Os2 C14 Os3 78.43(19) . . ?
O10 C13 C14 118.9(5) . . ?
O10 C13 C12 112.5(5) . . ?
C14 C13 C12 128.2(5) . . ?
O10 C13 Os3 125.7(4) . . ?
C14 C13 Os3 72.6(3) . . ?
C12 C13 Os3 73.0(3) . . ?
C13 C12 C11 106.0(5) . . ?
C13 C12 Os1 123.0(4) . . ?
C11 C12 Os1 130.9(4) . . ?
C13 C12 Os3 71.5(3) . . ?
C11 C12 Os3 123.5(4) . . ?
Os1 C12 Os3 79.11(19) . . ?
C10 C11 C12 104.8(6) . . ?
C10 C11 H11 127.6 . . ?
C12 C11 H11 127.6 . . ?
C11 C10 O10 114.6(6) . . ?
C11 C10 H10 122.7 . . ?
O10 C10 H10 122.7 . . ?
C14 C15 H15A 109.5 . . ?
C14 C15 H15B 109.5 . . ?
H15A C15 H15B 109.5 . . ?
C14 C15 H15C 109.5 . . ?
H15A C15 H15C 109.5 . . ?
H15B C15 H15C 109.5 . . ?
C21 C20 P1 113.9(4) . . ?
C21 C20 H20A 108.8 . . ?
P1 C20 H20A 108.8 . . ?
C21 C20 H20B 108.8 . . ?
P1 C20 H20B 108.8 . . ?
H20A C20 H20B 107.7 . . ?
C20 C21 H21A 109.5 . . ?
C20 C21 H21B 109.5 . . ?
H21A C21 H21B 109.5 . . ?
C20 C21 H21C 109.5 . . ?
H21A C21 H21C 109.5 . . ?
H21B C21 H21C 109.5 . . ?
C23 C22 P1 115.8(4) . . ?
C23 C22 H22A 108.3 . . ?
P1 C22 H22A 108.3 . . ?
C23 C22 H22B 108.3 . . ?
P1 C22 H22B 108.3 . . ?
H22A C22 H22B 107.4 . . ?
C22 C23 H23A 109.5 . . ?
C22 C23 H23B 109.5 . . ?
H23A C23 H23B 109.5 . . ?
C22 C23 H23C 109.5 . . ?
H23A C23 H23C 109.5 . . ?
H23B C23 H23C 109.5 . . ?
C25 C24 P1 114.3(4) . . ?
C25 C24 H24A 108.7 . . ?
P1 C24 H24A 108.7 . . ?
C25 C24 H24B 108.7 . . ?
P1 C24 H24B 108.7 . . ?
H24A C24 H24B 107.6 . . ?
C24 C25 H25A 109.5 . . ?
C24 C25 H25B 109.5 . . ?
H25A C25 H25B 109.5 . . ?
C24 C25 H25C 109.5 . . ?
H25A C25 H25C 109.5 . . ?
H25B C25 H25C 109.5 . . ?
C13 O10 C10 101.7(5) . . ?
C22 P1 C20 105.0(3) . . ?
C22 P1 C24 104.4(3) . . ?
C20 P1 C24 101.7(3) . . ?
C22 P1 Os1 113.9(2) . . ?
C20 P1 Os1 114.2(2) . . ?
C24 P1 Os1 116.2(2) . . ?
C1 Os1 C3 92.8(2) . . ?
C1 Os1 C12 89.5(2) . . ?
C3 Os1 C12 168.0(2) . . ?
C1 Os1 P1 91.93(18) . . ?
C3 Os1 P1 92.58(17) . . ?
C12 Os1 P1 99.09(16) . . ?
C1 Os1 Os3 98.03(18) . . ?
C3 Os1 Os3 113.74(17) . . ?
C12 Os1 Os3 54.29(16) . . ?
P1 Os1 Os3 151.17(4) . . ?
C1 Os1 Os2 153.68(18) . . ?
C3 Os1 Os2 90.12(16) . . ?
C12 Os1 Os2 82.70(16) . . ?
P1 Os1 Os2 114.08(3) . . ?
Os3 Os1 Os2 57.214(7) . . ?
C1 Os1 H1 168.3 . . ?
C3 Os1 H1 93.7 . . ?
C12 Os1 H1 86.1 . . ?
P1 Os1 H1 78.1 . . ?
Os3 Os1 H1 88.2 . . ?
Os2 Os1 H1 36.0 . . ?
C5 Os2 C4 93.5(3) . . ?
C5 Os2 C6 98.0(3) . . ?
C4 Os2 C6 88.9(3) . . ?
C5 Os2 C14 98.6(2) . . ?
C4 Os2 C14 89.6(2) . . ?
C6 Os2 C14 163.4(3) . . ?
C5 Os2 Os3 151.35(18) . . ?
C4 Os2 Os3 94.95(18) . . ?
C6 Os2 Os3 109.5(2) . . ?
C14 Os2 Os3 54.21(15) . . ?
C5 Os2 Os1 116.34(18) . . ?
C4 Os2 Os1 150.05(18) . . ?
C6 Os2 Os1 88.88(18) . . ?
C14 Os2 Os1 84.13(16) . . ?
Os3 Os2 Os1 57.946(7) . . ?
C5 Os2 H1 81.5 . . ?
C4 Os2 H1 173.9 . . ?
C6 Os2 H1 95.2 . . ?
C14 Os2 H1 87.6 . . ?
Os3 Os2 H1 87.9 . . ?
Os1 Os2 H1 34.8 . . ?
C8 Os3 C9 94.9(3) . . ?
C8 Os3 C7 97.9(2) . . ?
C9 Os3 C7 93.2(3) . . ?
C8 Os3 C13 148.5(2) . . ?
C9 Os3 C13 100.7(2) . . ?
C7 Os3 C13 108.3(2) . . ?
C8 Os3 C14 134.6(2) . . ?
C9 Os3 C14 130.2(2) . . ?
C7 Os3 C14 86.2(2) . . ?
C13 Os3 C14 35.2(2) . . ?
C8 Os3 C12 119.9(2) . . ?
C9 Os3 C12 86.7(2) . . ?
C7 Os3 C12 142.1(2) . . ?
C13 Os3 C12 35.5(2) . . ?
C14 Os3 C12 66.0(2) . . ?
C8 Os3 Os2 87.33(18) . . ?
C9 Os3 Os2 169.9(2) . . ?
C7 Os3 Os2 96.32(18) . . ?
C13 Os3 Os2 72.98(14) . . ?
C14 Os3 Os2 47.36(14) . . ?
C12 Os3 Os2 83.68(14) . . ?
C8 Os3 Os1 76.04(18) . . ?
C9 Os3 Os1 106.06(19) . . ?
C7 Os3 Os1 160.16(18) . . ?
C13 Os3 Os1 73.42(14) . . ?
C14 Os3 Os1 85.05(14) . . ?
C12 Os3 Os1 46.60(14) . . ?
Os2 Os3 Os1 64.840(7) . . ?

loop_
_geom_bond_atom_site_label_1
_geom_bond_atom_site_label_2
_geom_bond_distance
_geom_bond_site_symmetry_2
_geom_bond_publ_flag
C1 O1 1.145(7) . ?
C1 Os1 1.880(6) . ?
C3 O3 1.147(7) . ?
C3 Os1 1.919(6) . ?
C4 O4 1.134(7) . ?
C4 Os2 1.904(6) . ?
C5 O5 1.142(8) . ?
C5 Os2 1.902(6) . ?
C6 O6 1.136(8) . ?
C6 Os2 1.946(7) . ?
C9 O9 1.140(8) . ?
C9 Os3 1.912(6) . ?
C8 O8 1.145(7) . ?
C8 Os3 1.902(6) . ?
C7 O7 1.126(7) . ?
C7 Os3 1.919(6) . ?
C14 C13 1.401(8) . ?
C14 C15 1.493(8) . ?
C14 Os2 2.105(6) . ?
C14 Os3 2.320(6) . ?
C13 O10 1.393(7) . ?
C13 C12 1.419(8) . ?
C13 Os3 2.316(5) . ?
C12 C11 1.455(8) . ?
C12 Os1 2.091(6) . ?
C12 Os3 2.336(6) . ?
C11 C10 1.360(11) . ?
C11 H11 0.9500 . ?
C10 O10 1.440(10) . ?
C10 H10 0.9500 . ?
C15 H15A 0.9800 . ?
C15 H15B 0.9800 . ?
C15 H15C 0.9800 . ?
C20 C21 1.533(9) . ?
C20 P1 1.828(6) . ?
C20 H20A 0.9900 . ?
C20 H20B 0.9900 . ?
C21 H21A 0.9800 . ?
C21 H21B 0.9800 . ?
C21 H21C 0.9800 . ?
C22 C23 1.539(8) . ?
C22 P1 1.823(6) . ?
C22 H22A 0.9900 . ?
C22 H22B 0.9900 . ?
C23 H23A 0.9800 . ?
C23 H23B 0.9800 . ?
C23 H23C 0.9800 . ?
C24 C25 1.517(8) . ?
C24 P1 1.831(6) . ?
C24 H24A 0.9900 . ?
C24 H24B 0.9900 . ?
C25 H25A 0.9800 . ?
C25 H25B 0.9800 . ?
C25 H25C 0.9800 . ?
P1 Os1 2.3153(14) . ?
Os1 Os3 2.8253(3) . ?
Os1 Os2 3.0173(3) . ?
Os1 H1 1.8246 . ?
Os2 Os3 2.8025(3) . ?
Os2 H1 1.8784 . ?

loop_
_geom_torsion_atom_site_label_1
_geom_torsion_atom_site_label_2
_geom_torsion_atom_site_label_3
_geom_torsion_atom_site_label_4
_geom_torsion
_geom_torsion_site_symmetry_1
_geom_torsion_site_symmetry_2
_geom_torsion_site_symmetry_3
_geom_torsion_site_symmetry_4
_geom_torsion_publ_flag
C15 C14 C13 O10 0.9(8) . . . . ?
Os2 C14 C13 O10 174.2(4) . . . . ?
Os3 C14 C13 O10 -121.7(5) . . . . ?
C15 C14 C13 C12 173.0(6) . . . . ?
Os2 C14 C13 C12 -13.6(8) . . . . ?
Os3 C14 C13 C12 50.5(6) . . . . ?
C15 C14 C13 Os3 122.5(5) . . . . ?
Os2 C14 C13 Os3 -64.1(3) . . . . ?
O10 C13 C12 C11 1.6(7) . . . . ?
C14 C13 C12 C11 -171.0(6) . . . . ?
Os3 C13 C12 C11 -120.7(4) . . . . ?
O10 C13 C12 Os1 -174.8(4) . . . . ?
C14 C13 C12 Os1 12.6(9) . . . . ?
Os3 C13 C12 Os1 62.9(4) . . . . ?
O10 C13 C12 Os3 122.2(4) . . . . ?
C14 C13 C12 Os3 -50.3(6) . . . . ?
C13 C12 C11 C10 -4.7(7) . . . . ?
Os1 C12 C11 C10 171.3(5) . . . . ?
Os3 C12 C11 C10 -82.8(7) . . . . ?
C12 C11 C10 O10 6.4(8) . . . . ?
C14 C13 O10 C10 175.3(6) . . . . ?
C12 C13 O10 C10 2.0(6) . . . . ?
Os3 C13 O10 C10 86.7(6) . . . . ?
C11 C10 O10 C13 -5.4(8) . . . . ?
C23 C22 P1 C20 -52.2(6) . . . . ?
C23 C22 P1 C24 54.4(6) . . . . ?
C23 C22 P1 Os1 -177.8(4) . . . . ?
C21 C20 P1 C22 -56.5(5) . . . . ?
C21 C20 P1 C24 -165.0(5) . . . . ?
C21 C20 P1 Os1 69.0(5) . . . . ?
C25 C24 P1 C22 65.0(5) . . . . ?
C25 C24 P1 C20 174.0(5) . . . . ?
C25 C24 P1 Os1 -61.3(5) . . . . ?
O1 C1 Os1 C3 -167(11) . . . . ?
O1 C1 Os1 C12 1(11) . . . . ?
O1 C1 Os1 P1 100(11) . . . . ?
O1 C1 Os1 Os3 -53(11) . . . . ?
O1 C1 Os1 Os2 -71(11) . . . . ?
O3 C3 Os1 C1 -88(23) . . . . ?
O3 C3 Os1 C12 171(23) . . . . ?
O3 C3 Os1 P1 4(23) . . . . ?
O3 C3 Os1 Os3 172(100) . . . . ?
O3 C3 Os1 Os2 118(23) . . . . ?
C13 C12 Os1 C1 -159.6(5) . . . . ?
C11 C12 Os1 C1 25.0(6) . . . . ?
Os3 C12 Os1 C1 -100.3(2) . . . . ?
C13 C12 Os1 C3 -58.3(13) . . . . ?
C11 C12 Os1 C3 126.3(10) . . . . ?
Os3 C12 Os1 C3 1.0(12) . . . . ?
C13 C12 Os1 P1 108.6(5) . . . . ?
C11 C12 Os1 P1 -66.9(6) . . . . ?
Os3 C12 Os1 P1 167.86(10) . . . . ?
C13 C12 Os1 Os3 -59.3(4) . . . . ?
C11 C12 Os1 Os3 125.3(6) . . . . ?
C13 C12 Os1 Os2 -4.8(4) . . . . ?
C11 C12 Os1 Os2 179.8(6) . . . . ?
Os3 C12 Os1 Os2 54.53(10) . . . . ?
C22 P1 Os1 C1 -54.4(3) . . . . ?
C20 P1 Os1 C1 -175.0(3) . . . . ?
C24 P1 Os1 C1 67.0(3) . . . . ?
C22 P1 Os1 C3 -147.3(3) . . . . ?
C20 P1 Os1 C3 92.1(3) . . . . ?
C24 P1 Os1 C3 -25.9(3) . . . . ?
C22 P1 Os1 C12 35.4(3) . . . . ?
C20 P1 Os1 C12 -85.2(3) . . . . ?
C24 P1 Os1 C12 156.8(3) . . . . ?
C22 P1 Os1 Os3 56.2(2) . . . . ?
C20 P1 Os1 Os3 -64.4(2) . . . . ?
C24 P1 Os1 Os3 177.5(2) . . . . ?
C22 P1 Os1 Os2 121.4(2) . . . . ?
C20 P1 Os1 Os2 0.8(2) . . . . ?
C24 P1 Os1 Os2 -117.2(2) . . . . ?
O5 C5 Os2 C4 60(10) . . . . ?
O5 C5 Os2 C6 149(10) . . . . ?
O5 C5 Os2 C14 -30(10) . . . . ?
O5 C5 Os2 Os3 -47(11) . . . . ?
O5 C5 Os2 Os1 -118(10) . . . . ?
O4 C4 Os2 C5 21(37) . . . . ?
O4 C4 Os2 C6 -77(37) . . . . ?
O4 C4 Os2 C14 119(37) . . . . ?
O4 C4 Os2 Os3 173(100) . . . . ?
O4 C4 Os2 Os1 -163(37) . . . . ?
O6 C6 Os2 C5 -68(16) . . . . ?
O6 C6 Os2 C4 26(16) . . . . ?
O6 C6 Os2 C14 111(16) . . . . ?
O6 C6 Os2 Os3 121(16) . . . . ?
O6 C6 Os2 Os1 176(16) . . . . ?
C13 C14 Os2 C5 -109.1(5) . . . . ?
C15 C14 Os2 C5 63.4(5) . . . . ?
Os3 C14 Os2 C5 -170.1(2) . . . . ?
C13 C14 Os2 C4 157.3(5) . . . . ?
C15 C14 Os2 C4 -30.1(5) . . . . ?
Os3 C14 Os2 C4 96.4(2) . . . . ?
C13 C14 Os2 C6 72.2(10) . . . . ?
C15 C14 Os2 C6 -115.2(9) . . . . ?
Os3 C14 Os2 C6 11.3(9) . . . . ?
C13 C14 Os2 Os3 61.0(4) . . . . ?
C15 C14 Os2 Os3 -126.5(5) . . . . ?
C13 C14 Os2 Os1 6.7(4) . . . . ?
C15 C14 Os2 Os1 179.2(5) . . . . ?
Os3 C14 Os2 Os1 -54.29(10) . . . . ?
C1 Os1 Os2 C5 169.6(4) . . . . ?
C3 Os1 Os2 C5 -93.8(3) . . . . ?
C12 Os1 Os2 C5 95.8(3) . . . . ?
P1 Os1 Os2 C5 -0.9(2) . . . . ?
Os3 Os1 Os2 C5 147.7(2) . . . . ?
C1 Os1 Os2 C4 -6.1(5) . . . . ?
C3 Os1 Os2 C4 90.5(4) . . . . ?
C12 Os1 Os2 C4 -79.9(4) . . . . ?
P1 Os1 Os2 C4 -176.6(4) . . . . ?
Os3 Os1 Os2 C4 -28.0(4) . . . . ?
C1 Os1 Os2 C6 -92.0(4) . . . . ?
C3 Os1 Os2 C6 4.6(3) . . . . ?
C12 Os1 Os2 C6 -165.8(3) . . . . ?
P1 Os1 Os2 C6 97.5(2) . . . . ?
Os3 Os1 Os2 C6 -113.9(2) . . . . ?
C1 Os1 Os2 C14 72.9(4) . . . . ?
C3 Os1 Os2 C14 169.5(2) . . . . ?
C12 Os1 Os2 C14 -0.9(2) . . . . ?
P1 Os1 Os2 C14 -97.59(16) . . . . ?
Os3 Os1 Os2 C14 51.00(15) . . . . ?
C1 Os1 Os2 Os3 21.9(4) . . . . ?
C3 Os1 Os2 Os3 118.53(17) . . . . ?
C12 Os1 Os2 Os3 -51.87(16) . . . . ?
P1 Os1 Os2 Os3 -148.60(4) . . . . ?
O8 C8 Os3 C9 77(6) . . . . ?
O8 C8 Os3 C7 -16(6) . . . . ?
O8 C8 Os3 C13 -163(6) . . . . ?
O8 C8 Os3 C14 -109(6) . . . . ?
O8 C8 Os3 C12 166(6) . . . . ?
O8 C8 Os3 Os2 -112(6) . . . . ?
O8 C8 Os3 Os1 -177(6) . . . . ?
O9 C9 Os3 C8 33(27) . . . . ?
O9 C9 Os3 C7 131(27) . . . . ?
O9 C9 Os3 C13 -120(27) . . . . ?
O9 C9 Os3 C14 -141(27) . . . . ?
O9 C9 Os3 C12 -87(27) . . . . ?
O9 C9 Os3 Os2 -69(27) . . . . ?
O9 C9 Os3 Os1 -44(27) . . . . ?
O7 C7 Os3 C8 -77(20) . . . . ?
O7 C7 Os3 C9 -173(20) . . . . ?
O7 C7 Os3 C13 85(20) . . . . ?
O7 C7 Os3 C14 57(20) . . . . ?
O7 C7 Os3 C12 99(20) . . . . ?
O7 C7 Os3 Os2 11(20) . . . . ?
O7 C7 Os3 Os1 -7(20) . . . . ?
O10 C13 Os3 C8 -155.6(5) . . . . ?
C14 C13 Os3 C8 90.9(5) . . . . ?
C12 C13 Os3 C8 -49.7(6) . . . . ?
O10 C13 Os3 C9 -37.3(5) . . . . ?
C14 C13 Os3 C9 -150.8(4) . . . . ?
C12 C13 Os3 C9 68.5(4) . . . . ?
O10 C13 Os3 C7 59.6(5) . . . . ?
C14 C13 Os3 C7 -53.8(4) . . . . ?
C12 C13 Os3 C7 165.5(3) . . . . ?
O10 C13 Os3 C14 113.5(6) . . . . ?
C12 C13 Os3 C14 -140.7(5) . . . . ?
O10 C13 Os3 C12 -105.9(6) . . . . ?
C14 C13 Os3 C12 140.7(5) . . . . ?
O10 C13 Os3 Os2 150.8(5) . . . . ?
C14 C13 Os3 Os2 37.3(3) . . . . ?
C12 C13 Os3 Os2 -103.3(3) . . . . ?
O10 C13 Os3 Os1 -141.1(5) . . . . ?
C14 C13 Os3 Os1 105.4(3) . . . . ?
C12 C13 Os3 Os1 -35.2(3) . . . . ?
C13 C14 Os3 C8 -132.9(4) . . . . ?
C15 C14 Os3 C8 120.8(5) . . . . ?
Os2 C14 Os3 C8 -4.8(4) . . . . ?
C13 C14 Os3 C9 38.8(5) . . . . ?
C15 C14 Os3 C9 -67.5(6) . . . . ?
Os2 C14 Os3 C9 166.9(3) . . . . ?
C13 C14 Os3 C7 129.8(4) . . . . ?
C15 C14 Os3 C7 23.5(5) . . . . ?
Os2 C14 Os3 C7 -102.2(2) . . . . ?
C15 C14 Os3 C13 -106.3(6) . . . . ?
Os2 C14 Os3 C13 128.0(4) . . . . ?
C13 C14 Os3 C12 -23.8(3) . . . . ?
C15 C14 Os3 C12 -130.1(6) . . . . ?
Os2 C14 Os3 C12 104.2(2) . . . . ?
C13 C14 Os3 Os2 -128.0(4) . . . . ?
C15 C14 Os3 Os2 125.7(6) . . . . ?
C13 C14 Os3 Os1 -68.0(3) . . . . ?
C15 C14 Os3 Os1 -174.3(5) . . . . ?
Os2 C14 Os3 Os1 59.98(12) . . . . ?
C13 C12 Os3 C8 152.6(3) . . . . ?
C11 C12 Os3 C8 -110.1(5) . . . . ?
Os1 C12 Os3 C8 22.2(3) . . . . ?
C13 C12 Os3 C9 -113.7(4) . . . . ?
C11 C12 Os3 C9 -16.4(5) . . . . ?
Os1 C12 Os3 C9 115.9(2) . . . . ?
C13 C12 Os3 C7 -22.8(5) . . . . ?
C11 C12 Os3 C7 74.5(6) . . . . ?
Os1 C12 Os3 C7 -153.2(3) . . . . ?
C11 C12 Os3 C13 97.3(6) . . . . ?
Os1 C12 Os3 C13 -130.5(4) . . . . ?
C13 C12 Os3 C14 23.6(3) . . . . ?
C11 C12 Os3 C14 120.9(5) . . . . ?
Os1 C12 Os3 C14 -106.9(2) . . . . ?
C13 C12 Os3 Os2 69.4(3) . . . . ?
C11 C12 Os3 Os2 166.7(5) . . . . ?
Os1 C12 Os3 Os2 -61.05(13) . . . . ?
C13 C12 Os3 Os1 130.5(4) . . . . ?
C11 C12 Os3 Os1 -132.3(6) . . . . ?
C5 Os2 Os3 C8 -162.7(4) . . . . ?
C4 Os2 Os3 C8 90.6(2) . . . . ?
C6 Os2 Os3 C8 -0.1(3) . . . . ?
C14 Os2 Os3 C8 176.5(3) . . . . ?
Os1 Os2 Os3 C8 -75.83(17) . . . . ?
C5 Os2 Os3 C9 -59.9(12) . . . . ?
C4 Os2 Os3 C9 -166.6(11) . . . . ?
C6 Os2 Os3 C9 102.8(11) . . . . ?
C14 Os2 Os3 C9 -80.6(11) . . . . ?
Os1 Os2 Os3 C9 27.0(11) . . . . ?
C5 Os2 Os3 C7 99.6(4) . . . . ?
C4 Os2 Os3 C7 -7.1(2) . . . . ?
C6 Os2 Os3 C7 -97.7(3) . . . . ?
C14 Os2 Os3 C7 78.9(3) . . . . ?
Os1 Os2 Os3 C7 -173.49(18) . . . . ?
C5 Os2 Os3 C13 -7.6(4) . . . . ?
C4 Os2 Os3 C13 -114.3(2) . . . . ?
C6 Os2 Os3 C13 155.1(3) . . . . ?
C14 Os2 Os3 C13 -28.3(2) . . . . ?
Os1 Os2 Os3 C13 79.28(15) . . . . ?
C5 Os2 Os3 C14 20.7(4) . . . . ?
C4 Os2 Os3 C14 -86.0(3) . . . . ?
C6 Os2 Os3 C14 -176.6(3) . . . . ?
Os1 Os2 Os3 C14 107.62(19) . . . . ?
C5 Os2 Os3 C12 -42.3(4) . . . . ?
C4 Os2 Os3 C12 -149.0(2) . . . . ?
C6 Os2 Os3 C12 120.4(3) . . . . ?
C14 Os2 Os3 C12 -63.0(2) . . . . ?
Os1 Os2 Os3 C12 44.63(14) . . . . ?
C5 Os2 Os3 Os1 -86.9(4) . . . . ?
C4 Os2 Os3 Os1 166.39(18) . . . . ?
C6 Os2 Os3 Os1 75.8(2) . . . . ?
C14 Os2 Os3 Os1 -107.62(19) . . . . ?
C1 Os1 Os3 C8 -76.7(3) . . . . ?
C3 Os1 Os3 C8 19.9(3) . . . . ?
C12 Os1 Os3 C8 -160.3(3) . . . . ?
P1 Os1 Os3 C8 174.2(2) . . . . ?
Os2 Os1 Os3 C8 93.65(18) . . . . ?
C1 Os1 Os3 C9 14.4(3) . . . . ?
C3 Os1 Os3 C9 111.1(3) . . . . ?
C12 Os1 Os3 C9 -69.2(3) . . . . ?
P1 Os1 Os3 C9 -94.7(2) . . . . ?
Os2 Os1 Os3 C9 -175.2(2) . . . . ?
C1 Os1 Os3 C7 -151.0(6) . . . . ?
C3 Os1 Os3 C7 -54.3(6) . . . . ?
C12 Os1 Os3 C7 125.4(6) . . . . ?
P1 Os1 Os3 C7 99.9(5) . . . . ?
Os2 Os1 Os3 C7 19.4(5) . . . . ?
C1 Os1 Os3 C13 111.0(2) . . . . ?
C3 Os1 Os3 C13 -152.3(2) . . . . ?
C12 Os1 Os3 C13 27.5(2) . . . . ?
P1 Os1 Os3 C13 1.96(17) . . . . ?
Os2 Os1 Os3 C13 -78.61(15) . . . . ?
C1 Os1 Os3 C14 144.9(2) . . . . ?
C3 Os1 Os3 C14 -118.4(2) . . . . ?
C12 Os1 Os3 C14 61.3(2) . . . . ?
P1 Os1 Os3 C14 35.84(16) . . . . ?
Os2 Os1 Os3 C14 -44.73(14) . . . . ?
C1 Os1 Os3 C12 83.6(3) . . . . ?
C3 Os1 Os3 C12 -179.8(3) . . . . ?
P1 Os1 Os3 C12 -25.5(2) . . . . ?
Os2 Os1 Os3 C12 -106.1(2) . . . . ?
C1 Os1 Os3 Os2 -170.37(18) . . . . ?
C3 Os1 Os3 Os2 -73.70(18) . . . . ?
C12 Os1 Os3 Os2 106.1(2) . . . . ?
P1 Os1 Os3 Os2 80.57(7) . . . . ?
